data_4308856
loop_
_publ_author_name
'Michel Guerro'
'Thierry Roisnel'
'Pascal Pellon'
'Dominique Lorcy'

_publ_section_title
;
Redox-Active Dithiafulvenyldiphenylphosphine as a Mono- or Bidentate
Ligand: Intramolecular Coupling Reaction in the Coordination Sphere of a
Metal Carbonyl Fragment
;
_journal_name_full 'Inorganic Chemistry'
_journal_page_first 3347
_journal_page_last 3355
_journal_paper_doi 10.1021/ic0501465
_journal_volume 44
_journal_year 2005
_chemical_compound_source 'synthesis as described'
_chemical_formula_moiety 'C38 H17 O4 P2 S4 W1, C6 H14'
_chemical_formula_sum 'C46 H34 O4 P2 S4 W'
_chemical_formula_weight 1024.76
_chemical_name_systematic
;
 ?
;
_space_group_IT_number 2
_symmetry_cell_setting triclinic
_symmetry_Int_Tables_number 2
_symmetry_space_group_name_Hall '-P 1'
_symmetry_space_group_name_H-M 'P -1'
_atom_sites_solution_hydrogens geom
_atom_sites_solution_primary direct
_atom_sites_solution_secondary difmap
_audit_conform_dict_location ftp://ftp.iucr.org/pub/cif_core.dic
_audit_conform_dict_name cif_core.dic
_audit_conform_dict_version 2.2
_audit_creation_date 2004-12-20T17:55:56-00:00
_audit_creation_method 'WinGX routine CIF_UPDATE'
_cell_angle_alpha 78.860(5)
_cell_angle_beta 85.905(5)
_cell_angle_gamma 74.533(5)
_cell_formula_units_Z 2
_cell_length_a 11.814(5)
_cell_length_b 12.332(5)
_cell_length_c 15.941(5)
_cell_measurement_reflns_used 18235
_cell_measurement_temperature 293(2)
_cell_measurement_theta_max 30.034
_cell_measurement_theta_min 2.396
_cell_measurement_wavelength 0.71073
_cell_volume 2195.7(15)
_computing_cell_refinement 'Dirax/lsq (Duisenberg & Schreurs, 1989-2000)'
_computing_data_collection 'Collect (Nonius BV, 1997-2000)'
_computing_data_reduction 'EvalCCD (Duisenberg & Schreurs 1990-2000)'
_computing_molecular_graphics 'Ortep-3 for Windows (Farrugia, 1997)'
_computing_publication_material 'WinGX publication routines (Farrugia, 1999)'
_computing_structure_refinement 'SHELXL-97 (Sheldrick, 1997)'
_computing_structure_solution 'SIR97 (Altomare, 1999)'
_diffrn_ambient_temperature 293(2)
_diffrn_detector 'CCD plate'
_diffrn_measured_fraction_theta_full 0.963
_diffrn_measured_fraction_theta_max 0.877
_diffrn_measurement_device '95mm CCD camera on \k-goniostat'
_diffrn_measurement_device_type KappaCCD
_diffrn_measurement_method 'CCD rotation images, thick slices'
_diffrn_orient_matrix_type 'by Nonius Collect from scalepack cell'
_diffrn_orient_matrix_UB_11 0.517704E-1
_diffrn_orient_matrix_UB_12 -0.137306E-1
_diffrn_orient_matrix_UB_13 0.499893E-1
_diffrn_orient_matrix_UB_21 0.708765E-1
_diffrn_orient_matrix_UB_22 -0.131527E-1
_diffrn_orient_matrix_UB_23 -0.386734E-1
_diffrn_orient_matrix_UB_31 -0.35852E-2
_diffrn_orient_matrix_UB_32 0.834139E-1
_diffrn_orient_matrix_UB_33 -0.9754E-2
_diffrn_radiation_monochromator graphite
_diffrn_radiation_probe x-ray
_diffrn_radiation_type MoK\a
_diffrn_radiation_wavelength 0.71069
_diffrn_reflns_av_R_equivalents 0.0415
_diffrn_reflns_av_unetI/netI 0.076
_diffrn_reflns_limit_h_max 15
_diffrn_reflns_limit_h_min -12
_diffrn_reflns_limit_k_max 13
_diffrn_reflns_limit_k_min -16
_diffrn_reflns_limit_l_max 20
_diffrn_reflns_limit_l_min -19
_diffrn_reflns_number 18192
_diffrn_reflns_theta_full 25
_diffrn_reflns_theta_max 27.52
_diffrn_reflns_theta_min 2.8
_diffrn_source 'Enraf Nonius FR590'
_exptl_absorpt_coefficient_mu 2.93
_exptl_absorpt_correction_T_max 0.295
_exptl_absorpt_correction_T_min 0.120
_exptl_absorpt_correction_type sphere
_exptl_absorpt_process_details
;
  [Sheldrick, G.M. (2002). SADABS Bruker AXS Inc., Madison, Wisconsin, USA]
;
_exptl_crystal_colour yellow
_exptl_crystal_density_diffrn 1.55
_exptl_crystal_density_method 'not measured'
_exptl_crystal_description prism
_exptl_crystal_F_000 1020
_exptl_crystal_size_max 0.72
_exptl_crystal_size_mid 0.50
_exptl_crystal_size_min 0.30
_refine_diff_density_max 1.512
_refine_diff_density_min -2.19
_refine_diff_density_rms 0.141
_refine_ls_extinction_coef 0.0110(4)
_refine_ls_extinction_expression Fc^*^=kFc[1+0.001xFc^2^\l^3^/sin(2\q)]^-1/4^
_refine_ls_extinction_method SHELXL
_refine_ls_goodness_of_fit_ref 1.03
_refine_ls_hydrogen_treatment constr
_refine_ls_matrix_type full
_refine_ls_number_parameters 515
_refine_ls_number_reflns 8860
_refine_ls_number_restraints 0
_refine_ls_restrained_S_all 1.03
_refine_ls_R_factor_all 0.0762
_refine_ls_R_factor_gt 0.0406
_refine_ls_shift/su_max 0.001
_refine_ls_shift/su_mean 0
_refine_ls_structure_factor_coef Fsqd
_refine_ls_weighting_details 'calc w=1/[\s^2^(Fo^2^)+(0.0376P)^2^+3.9852P] where P=(Fo^2^+2Fc^2^)/3'
_refine_ls_weighting_scheme calc
_refine_ls_wR_factor_gt 0.0816
_refine_ls_wR_factor_ref 0.0954
_reflns_number_gt 6601
_reflns_number_total 8860
_reflns_threshold_expression >2sigma(I)
_cod_data_source_file ic0501465si20050128_123326.cif
_cod_data_source_block 994
_cod_database_code 4308856

loop_
_symmetry_equiv_pos_as_xyz
'x, y, z'
'-x, -y, -z'

loop_
_atom_site_label
_atom_site_type_symbol
_atom_site_fract_x
_atom_site_fract_y
_atom_site_fract_z
_atom_site_U_iso_or_equiv
_atom_site_adp_type
_atom_site_occupancy
_atom_site_symmetry_multiplicity
_atom_site_calc_flag
_atom_site_refinement_flags
_atom_site_disorder_assembly
_atom_site_disorder_group
W1 W 0.394042(19) 0.873686(19) 0.718465(14) 0.02621(10) Uani 1 1 d . . .
S102 S -0.10379(13) 1.00752(13) 0.81810(10) 0.0419(4) Uani 1 1 d . . .
P1 P 0.26493(12) 0.79729(11) 0.83719(9) 0.0261(3) Uani 1 1 d . . .
P2 P 0.27192(12) 1.07833(11) 0.71738(8) 0.0245(3) Uani 1 1 d . . .
S201 S -0.06665(14) 1.23487(14) 0.58330(13) 0.0524(5) Uani 1 1 d . . .
S202 S 0.08516(14) 1.34827(12) 0.64792(11) 0.0452(4) Uani 1 1 d . . .
S101 S 0.03089(13) 0.84374(13) 0.71610(11) 0.0424(4) Uani 1 1 d . . .
C1 C 0.3030(5) 0.8590(5) 0.6197(4) 0.0362(13) Uani 1 1 d . . .
O1 O 0.2611(4) 0.8462(5) 0.5611(3) 0.0651(14) Uani 1 1 d . . .
C2 C 0.4895(5) 0.7165(6) 0.7149(4) 0.0421(15) Uani 1 1 d . . .
O2 O 0.5468(5) 0.6260(4) 0.7102(4) 0.0756(16) Uani 1 1 d . . .
C3 C 0.5025(6) 0.8853(6) 0.8075(4) 0.0442(15) Uani 1 1 d . . .
O3 O 0.5719(5) 0.8882(5) 0.8527(3) 0.0798(18) Uani 1 1 d . . .
C4 C 0.5053(5) 0.9308(5) 0.6323(4) 0.0346(13) Uani 1 1 d . . .
O4 O 0.5724(4) 0.9590(4) 0.5841(3) 0.0574(12) Uani 1 1 d . . .
C101 C 0.3378(5) 0.7643(5) 0.9399(3) 0.0307(12) Uani 1 1 d . . .
C102 C 0.3099(7) 0.8328(7) 0.9998(5) 0.074(3) Uani 1 1 d . . .
H102 H 0.2458 0.8966 0.9921 0.088 Uiso 1 1 calc R . .
C103 C 0.3768(9) 0.8078(10) 1.0725(6) 0.110(4) Uani 1 1 d . . .
H103 H 0.3582 0.8562 1.1123 0.132 Uiso 1 1 calc R . .
C104 C 0.4696(8) 0.7135(9) 1.0864(5) 0.086(3) Uani 1 1 d . . .
H104 H 0.511 0.695 1.1369 0.103 Uiso 1 1 calc R . .
C105 C 0.5009(7) 0.6467(6) 1.0255(5) 0.062(2) Uani 1 1 d . . .
H105 H 0.5661 0.5839 1.033 0.074 Uiso 1 1 calc R . .
C106 C 0.4356(6) 0.6725(6) 0.9527(4) 0.0542(18) Uani 1 1 d . . .
H106 H 0.458 0.627 0.9111 0.065 Uiso 1 1 calc R . .
C111 C 0.2327(5) 0.6601(4) 0.8346(3) 0.0287(12) Uani 1 1 d . . .
C112 C 0.1782(6) 0.6075(5) 0.9042(4) 0.0481(16) Uani 1 1 d . . .
H112 H 0.1595 0.641 0.9526 0.058 Uiso 1 1 calc R . .
C113 C 0.1510(7) 0.5054(6) 0.9027(5) 0.061(2) Uani 1 1 d . . .
H113 H 0.115 0.4703 0.9502 0.073 Uiso 1 1 calc R . .
C114 C 0.1771(7) 0.4558(6) 0.8312(5) 0.062(2) Uani 1 1 d . . .
H114 H 0.159 0.3873 0.83 0.074 Uiso 1 1 calc R . .
C115 C 0.2299(7) 0.5079(5) 0.7618(5) 0.0562(19) Uani 1 1 d . . .
H115 H 0.2467 0.4754 0.7129 0.067 Uiso 1 1 calc R . .
C116 C 0.2583(5) 0.6090(5) 0.7643(4) 0.0407(14) Uani 1 1 d . . .
H116 H 0.2957 0.6429 0.7171 0.049 Uiso 1 1 calc R . .
C131 C 0.1208(5) 0.8863(4) 0.8573(3) 0.0293(12) Uani 1 1 d . . .
H131 H 0.1089 0.919 0.9061 0.035 Uiso 1 1 calc R . .
C132 C 0.0303(4) 0.9073(4) 0.8052(3) 0.0286(12) Uani 1 1 d . . .
C133 C -0.1039(5) 0.9323(5) 0.6745(4) 0.0419(15) Uani 1 1 d . . .
C134 C -0.1347(7) 0.9123(8) 0.5898(5) 0.080(3) Uani 1 1 d . . .
H13A H -0.0725 0.8537 0.5708 0.12 Uiso 1 1 calc R . .
H13B H -0.1447 0.9818 0.5485 0.12 Uiso 1 1 calc R . .
H13C H -0.2063 0.8885 0.596 0.12 Uiso 1 1 calc R . .
C146 C -0.2840(5) 1.0888(6) 0.7017(5) 0.0556(18) Uani 1 1 d . . .
H14A H -0.3089 1.1312 0.7472 0.083 Uiso 1 1 calc R . .
H14B H -0.3407 1.048 0.6953 0.083 Uiso 1 1 calc R . .
H14C H -0.2772 1.1406 0.6493 0.083 Uiso 1 1 calc R . .
C156 C -0.1663(5) 1.0048(5) 0.7223(4) 0.0389(14) Uani 1 1 d . . .
C201 C 0.2326(6) 1.1224(4) 0.8219(3) 0.0354(14) Uani 1 1 d . . .
C202 C 0.1164(7) 1.1600(5) 0.8472(4) 0.0497(17) Uani 1 1 d . . .
H202 H 0.0566 1.1682 0.8098 0.06 Uiso 1 1 calc R . .
C203 C 0.0892(10) 1.1857(7) 0.9291(6) 0.080(3) Uani 1 1 d . . .
H203 H 0.011 1.2098 0.9463 0.096 Uiso 1 1 calc R . .
C204 C 0.1759(14) 1.1757(8) 0.9838(6) 0.105(5) Uani 1 1 d . . .
H204 H 0.1568 1.1934 1.0381 0.126 Uiso 1 1 calc R . .
C205 C 0.2896(12) 1.1401(7) 0.9598(5) 0.090(3) Uani 1 1 d . . .
H205 H 0.3482 1.1347 0.9976 0.108 Uiso 1 1 calc R . .
C206 C 0.3212(8) 1.1114(6) 0.8793(4) 0.060(2) Uani 1 1 d . . .
H206 H 0.3999 1.0853 0.8639 0.073 Uiso 1 1 calc R . .
C211 C 0.3472(4) 1.1839(4) 0.6585(3) 0.0273(11) Uani 1 1 d . . .
C212 C 0.3596(6) 1.1914(5) 0.5716(4) 0.0432(15) Uani 1 1 d . . .
H212 H 0.3262 1.1469 0.5451 0.052 Uiso 1 1 calc R . .
C213 C 0.4203(6) 1.2632(6) 0.5224(4) 0.0545(18) Uani 1 1 d . . .
H213 H 0.4277 1.2669 0.4635 0.065 Uiso 1 1 calc R . .
C214 C 0.4697(6) 1.3289(6) 0.5610(5) 0.0547(19) Uani 1 1 d . . .
H214 H 0.5112 1.3771 0.5284 0.066 Uiso 1 1 calc R . .
C215 C 0.4580(6) 1.3237(6) 0.6470(6) 0.061(2) Uani 1 1 d . . .
H215 H 0.491 1.3691 0.6729 0.073 Uiso 1 1 calc R . .
C216 C 0.3974(5) 1.2515(5) 0.6962(4) 0.0413(15) Uani 1 1 d . . .
H216 H 0.3902 1.2483 0.7551 0.05 Uiso 1 1 calc R . .
C221 C 0.1361(4) 1.1135(4) 0.6629(3) 0.0275(12) Uani 1 1 d . . .
H221 H 0.1123 1.0518 0.6516 0.033 Uiso 1 1 calc R . .
C222 C 0.0638(5) 1.2174(5) 0.6362(4) 0.0305(12) Uani 1 1 d . . .
C223 C -0.1175(6) 1.3833(6) 0.5760(5) 0.0547(19) Uani 1 1 d . . .
C224 C -0.2353(7) 1.4359(8) 0.5364(7) 0.104(4) Uani 1 1 d . . .
H22A H -0.2644 1.3774 0.5201 0.156 Uiso 1 1 calc R . .
H22B H -0.2282 1.4918 0.4867 0.156 Uiso 1 1 calc R . .
H22C H -0.289 1.472 0.577 0.156 Uiso 1 1 calc R . .
C225 C -0.0493(6) 1.4355(5) 0.6057(5) 0.0500(17) Uani 1 1 d . . .
C226 C -0.0734(7) 1.5604(6) 0.6096(6) 0.079(3) Uani 1 1 d . . .
H22D H -0.0077 1.5739 0.6344 0.118 Uiso 1 1 calc R . .
H22E H -0.1427 1.5824 0.6441 0.118 Uiso 1 1 calc R . .
H22F H -0.085 1.6047 0.5529 0.118 Uiso 1 1 calc R . .
C502 C 0.8400(16) 0.3918(16) 0.8408(6) 0.138(7) Uani 1 1 d . . .
C505 C 0.7629(12) 0.600(2) 0.8552(11) 0.129(7) Uani 1 1 d . . .
C501 C 0.7954(14) 0.3573(15) 0.7885(10) 0.165(7) Uani 1 1 d . . .
C504 C 0.839(2) 0.518(4) 0.8578(8) 0.208(16) Uani 1 1 d . . .
C506 C 0.8290(15) 0.6664(16) 0.8221(10) 0.156(6) Uani 1 1 d . . .
C503 C 0.7528(16) 0.474(2) 0.8528(10) 0.162(6) Uani 1 1 d . . .

loop_
_atom_site_aniso_label
_atom_site_aniso_U_11
_atom_site_aniso_U_22
_atom_site_aniso_U_33
_atom_site_aniso_U_23
_atom_site_aniso_U_13
_atom_site_aniso_U_12
W1 0.03047(14) 0.02616(14) 0.02104(13) -0.00426(8) -0.00498(8) -0.00452(8)
S102 0.0359(8) 0.0399(9) 0.0443(9) -0.0126(7) 0.0019(7) 0.0028(6)
P1 0.0364(8) 0.0206(7) 0.0218(7) -0.0053(5) -0.0048(6) -0.0059(6)
P2 0.0346(8) 0.0238(7) 0.0173(7) -0.0056(5) -0.0026(6) -0.0092(6)
S201 0.0357(9) 0.0434(9) 0.0754(13) 0.0013(9) -0.0180(8) -0.0095(7)
S202 0.0522(10) 0.0231(7) 0.0600(11) -0.0085(7) -0.0095(8) -0.0062(6)
S101 0.0343(8) 0.0417(9) 0.0517(10) -0.0223(8) -0.0086(7) 0.0014(6)
C1 0.034(3) 0.041(3) 0.031(3) -0.004(3) -0.004(3) -0.006(3)
O1 0.076(3) 0.090(4) 0.039(3) -0.025(3) -0.018(3) -0.024(3)
C2 0.048(4) 0.047(4) 0.023(3) -0.003(3) -0.001(3) -0.001(3)
O2 0.075(4) 0.047(3) 0.082(4) -0.008(3) 0.000(3) 0.021(3)
C3 0.057(4) 0.053(4) 0.025(3) -0.004(3) -0.005(3) -0.019(3)
O3 0.080(4) 0.113(5) 0.056(3) -0.002(3) -0.042(3) -0.042(3)
C4 0.035(3) 0.039(3) 0.030(3) -0.007(3) -0.003(3) -0.010(3)
O4 0.055(3) 0.079(4) 0.046(3) -0.018(3) 0.013(2) -0.029(3)
C101 0.042(3) 0.030(3) 0.021(3) -0.001(2) -0.005(2) -0.013(2)
C102 0.073(5) 0.093(6) 0.052(5) -0.046(5) -0.022(4) 0.012(4)
C103 0.106(8) 0.161(11) 0.067(6) -0.073(7) -0.037(6) 0.003(7)
C104 0.097(7) 0.111(8) 0.053(5) -0.017(5) -0.045(5) -0.017(6)
C105 0.066(5) 0.052(4) 0.060(5) 0.006(4) -0.030(4) -0.007(4)
C106 0.069(5) 0.046(4) 0.041(4) -0.004(3) -0.020(3) -0.001(3)
C111 0.035(3) 0.018(3) 0.032(3) -0.004(2) -0.010(2) -0.003(2)
C112 0.079(5) 0.040(4) 0.033(4) -0.007(3) 0.005(3) -0.031(3)
C113 0.091(6) 0.051(4) 0.050(5) 0.003(3) 0.001(4) -0.044(4)
C114 0.092(6) 0.040(4) 0.065(5) -0.014(4) -0.005(4) -0.033(4)
C115 0.081(5) 0.035(4) 0.061(5) -0.020(3) -0.003(4) -0.023(4)
C116 0.059(4) 0.028(3) 0.038(4) -0.013(3) 0.004(3) -0.012(3)
C131 0.038(3) 0.022(3) 0.026(3) -0.003(2) 0.000(2) -0.007(2)
C132 0.028(3) 0.021(3) 0.035(3) -0.004(2) 0.005(2) -0.005(2)
C133 0.029(3) 0.044(4) 0.051(4) -0.012(3) -0.009(3) -0.003(3)
C134 0.059(5) 0.107(7) 0.071(6) -0.046(5) -0.030(4) 0.012(4)
C146 0.034(4) 0.055(4) 0.071(5) -0.013(4) -0.008(3) 0.003(3)
C156 0.023(3) 0.042(4) 0.048(4) -0.004(3) 0.002(3) -0.005(3)
C201 0.068(4) 0.024(3) 0.019(3) -0.005(2) 0.003(3) -0.020(3)
C202 0.086(5) 0.030(3) 0.038(4) -0.012(3) 0.028(3) -0.028(3)
C203 0.145(9) 0.055(5) 0.049(5) -0.025(4) 0.060(6) -0.049(5)
C204 0.238(15) 0.061(6) 0.028(5) -0.020(4) 0.051(7) -0.067(8)
C205 0.192(12) 0.066(6) 0.025(4) -0.010(4) -0.026(6) -0.050(7)
C206 0.106(6) 0.051(4) 0.028(4) -0.004(3) -0.017(4) -0.026(4)
C211 0.029(3) 0.025(3) 0.027(3) -0.005(2) 0.001(2) -0.007(2)
C212 0.062(4) 0.039(4) 0.032(3) -0.007(3) 0.003(3) -0.021(3)
C213 0.068(5) 0.046(4) 0.041(4) 0.005(3) 0.015(3) -0.013(4)
C214 0.038(4) 0.037(4) 0.080(6) 0.005(4) 0.017(4) -0.011(3)
C215 0.046(4) 0.051(4) 0.092(7) -0.008(4) -0.006(4) -0.026(3)
C216 0.045(4) 0.040(3) 0.045(4) -0.006(3) -0.005(3) -0.021(3)
C221 0.031(3) 0.024(3) 0.030(3) -0.008(2) -0.002(2) -0.009(2)
C222 0.028(3) 0.029(3) 0.034(3) -0.007(2) 0.001(2) -0.008(2)
C223 0.036(4) 0.042(4) 0.071(5) 0.009(3) -0.005(3) 0.002(3)
C224 0.048(5) 0.075(6) 0.162(11) 0.022(6) -0.027(6) 0.005(4)
C225 0.049(4) 0.025(3) 0.062(5) -0.001(3) 0.012(3) 0.006(3)
C226 0.087(6) 0.033(4) 0.089(7) 0.001(4) 0.005(5) 0.019(4)
C502 0.150(12) 0.185(15) 0.010(5) -0.002(6) 0.009(6) 0.060(12)
C505 0.064(8) 0.194(18) 0.111(12) -0.026(11) -0.011(8) -0.003(10)
C501 0.163(14) 0.209(17) 0.104(11) -0.038(11) 0.106(11) -0.038(12)
C504 0.140(16) 0.49(5) 0.049(7) -0.014(17) -0.003(10) -0.20(3)
C506 0.177(15) 0.201(17) 0.132(12) -0.124(13) 0.059(11) -0.071(13)
C503 0.159(17) 0.177(18) 0.099(11) 0.030(11) -0.007(10) 0.005(14)

loop_
_atom_type_symbol
_atom_type_description
_atom_type_scat_dispersion_real
_atom_type_scat_dispersion_imag
_atom_type_scat_source
C C 0.0033 0.0016 'International Tables Vol C Tables 4.2.6.8 and 6.1.1.4'
H H 0 0 'International Tables Vol C Tables 4.2.6.8 and 6.1.1.4'
O O 0.0106 0.006 'International Tables Vol C Tables 4.2.6.8 and 6.1.1.4'
P P 0.1023 0.0942 'International Tables Vol C Tables 4.2.6.8 and 6.1.1.4'
S S 0.1246 0.1234 'International Tables Vol C Tables 4.2.6.8 and 6.1.1.4'
W W -0.849 6.8722 'International Tables Vol C Tables 4.2.6.8 and 6.1.1.4'

loop_
_exptl_crystal_face_index_h
_exptl_crystal_face_index_k
_exptl_crystal_face_index_l
_exptl_crystal_face_perp_dist
-13 -8 -1 0.594
13 8 1 0.563
-1 -18 -2 0.383
0 8 1 0.382
0 0 1 0.251
0 0 -1 0.221

loop_
_geom_angle_atom_site_label_1
_geom_angle_atom_site_label_2
_geom_angle_atom_site_label_3
_geom_angle
_geom_angle_site_symmetry_1
_geom_angle_site_symmetry_3
_geom_angle_publ_flag
C2 W1 C4 88.3(2) . . ?
C2 W1 C3 89.4(3) . . ?
C4 W1 C3 85.9(2) . . ?
C2 W1 C1 87.2(2) . . ?
C4 W1 C1 87.9(2) . . ?
C3 W1 C1 173.0(2) . . ?
C2 W1 P1 90.43(19) . . ?
C4 W1 P1 175.39(16) . . ?
C3 W1 P1 89.68(18) . . ?
C1 W1 P1 96.43(17) . . ?
C2 W1 P2 177.96(17) . . ?
C4 W1 P2 90.15(17) . . ?
C3 W1 P2 91.77(19) . . ?
C1 W1 P2 91.49(17) . . ?
P1 W1 P2 91.25(5) . . ?
C156 S102 C132 97.1(3) . . ?
C131 P1 C101 104.2(3) . . ?
C131 P1 C111 101.8(2) . . ?
C101 P1 C111 100.9(2) . . ?
C131 P1 W1 119.02(17) . . ?
C101 P1 W1 110.25(18) . . ?
C111 P1 W1 118.38(19) . . ?
C221 P2 C211 103.1(2) . . ?
C221 P2 C201 105.2(3) . . ?
C211 P2 C201 104.4(2) . . ?
C221 P2 W1 113.88(17) . . ?
C211 P2 W1 111.89(17) . . ?
C201 P2 W1 117.01(18) . . ?
C223 S201 C222 97.1(3) . . ?
C222 S202 C225 97.4(3) . . ?
C132 S101 C133 96.9(3) . . ?
O1 C1 W1 173.9(5) . . ?
O2 C2 W1 177.8(6) . . ?
O3 C3 W1 173.7(6) . . ?
O4 C4 W1 177.0(5) . . ?
C102 C101 C106 118.1(6) . . ?
C102 C101 P1 123.6(5) . . ?
C106 C101 P1 117.8(4) . . ?
C101 C102 C103 120.1(7) . . ?
C104 C103 C102 121.1(8) . . ?
C105 C104 C103 119.2(7) . . ?
C104 C105 C106 119.6(7) . . ?
C105 C106 C101 121.7(7) . . ?
C116 C111 C112 118.3(5) . . ?
C116 C111 P1 121.8(4) . . ?
C112 C111 P1 119.9(4) . . ?
C111 C112 C113 120.7(6) . . ?
C114 C113 C112 120.0(7) . . ?
C115 C114 C113 119.6(6) . . ?
C114 C115 C116 120.0(7) . . ?
C111 C116 C115 121.4(6) . . ?
C132 C131 P1 123.2(4) . . ?
C131 C132 S101 125.3(4) . . ?
C131 C132 S102 122.7(4) . . ?
S101 C132 S102 112.0(3) . . ?
C156 C133 C134 128.4(6) . . ?
C156 C133 S101 116.6(5) . . ?
C134 C133 S101 115.0(5) . . ?
C133 C156 C146 127.0(6) . . ?
C133 C156 S102 116.8(4) . . ?
C146 C156 S102 116.2(5) . . ?
C202 C201 C206 119.0(6) . . ?
C202 C201 P2 121.2(5) . . ?
C206 C201 P2 119.7(5) . . ?
C201 C202 C203 119.9(8) . . ?
C204 C203 C202 120.6(9) . . ?
C205 C204 C203 120.2(8) . . ?
C204 C205 C206 121.3(9) . . ?
C205 C206 C201 119.0(9) . . ?
C212 C211 C216 117.8(5) . . ?
C212 C211 P2 117.4(4) . . ?
C216 C211 P2 124.7(4) . . ?
C211 C212 C213 121.8(6) . . ?
C214 C213 C212 119.5(7) . . ?
C215 C214 C213 120.0(6) . . ?
C214 C215 C216 120.5(7) . . ?
C215 C216 C211 120.5(6) . . ?
C222 C221 P2 128.6(4) . . ?
C221 C222 S202 126.1(4) . . ?
C221 C222 S201 122.0(4) . . ?
S202 C222 S201 111.9(3) . . ?
C225 C223 C224 127.7(7) . . ?
C225 C223 S201 117.2(5) . . ?
C224 C223 S201 115.1(6) . . ?
C223 C225 C226 127.9(6) . . ?
C223 C225 S202 116.3(5) . . ?
C226 C225 S202 115.8(6) . . ?
C501 C502 C503 97.3(19) . . ?
C501 C502 C504 134.5(16) . . ?
C503 C502 C504 51.3(12) . . ?
C504 C505 C506 93(2) . . ?
C504 C505 C503 53.3(17) . . ?
C506 C505 C503 138.3(15) . . ?
C502 C501 C503 42.4(9) . . ?
C505 C504 C503 81(2) . . ?
C505 C504 C502 130(2) . . ?
C503 C504 C502 49.7(17) . . ?
C505 C504 C506 47(2) . . ?
C503 C504 C506 123(3) . . ?
C502 C504 C506 152.0(10) . . ?
C505 C506 C504 40.3(11) . . ?
C502 C503 C504 79(2) . . ?
C502 C503 C505 124(2) . . ?
C504 C503 C505 45(2) . . ?
C502 C503 C501 40.3(13) . . ?
C504 C503 C501 111(2) . . ?
C505 C503 C501 142.8(13) . . ?

loop_
_geom_bond_atom_site_label_1
_geom_bond_atom_site_label_2
_geom_bond_distance
_geom_bond_site_symmetry_2
_geom_bond_publ_flag
W1 C2 1.975(6) . ?
W1 C4 1.994(6) . ?
W1 C3 2.029(6) . ?
W1 C1 2.031(6) . ?
W1 P1 2.5419(16) . ?
W1 P2 2.5486(16) . ?
S102 C156 1.753(6) . ?
S102 C132 1.757(5) . ?
P1 C131 1.807(5) . ?
P1 C101 1.829(5) . ?
P1 C111 1.840(5) . ?
P2 C221 1.788(5) . ?
P2 C211 1.841(5) . ?
P2 C201 1.842(6) . ?
S201 C223 1.751(7) . ?
S201 C222 1.752(5) . ?
S202 C222 1.745(5) . ?
S202 C225 1.759(7) . ?
S101 C132 1.748(6) . ?
S101 C133 1.764(6) . ?
C1 O1 1.144(7) . ?
C2 O2 1.154(7) . ?
C3 O3 1.141(7) . ?
C4 O4 1.137(7) . ?
C101 C102 1.361(9) . ?
C101 C106 1.380(8) . ?
C102 C103 1.387(10) . ?
C103 C104 1.363(13) . ?
C104 C105 1.362(11) . ?
C105 C106 1.378(9) . ?
C111 C116 1.366(8) . ?
C111 C112 1.383(8) . ?
C112 C113 1.385(8) . ?
C113 C114 1.374(10) . ?
C114 C115 1.366(10) . ?
C115 C116 1.382(8) . ?
C131 C132 1.340(7) . ?
C133 C156 1.324(8) . ?
C133 C134 1.504(9) . ?
C146 C156 1.510(8) . ?
C201 C202 1.384(9) . ?
C201 C206 1.402(9) . ?
C202 C203 1.398(10) . ?
C203 C204 1.358(15) . ?
C204 C205 1.350(15) . ?
C205 C206 1.396(11) . ?
C211 C212 1.371(8) . ?
C211 C216 1.384(7) . ?
C212 C213 1.380(9) . ?
C213 C214 1.367(10) . ?
C214 C215 1.359(10) . ?
C215 C216 1.384(9) . ?
C221 C222 1.346(7) . ?
C223 C225 1.318(10) . ?
C223 C224 1.497(10) . ?
C225 C226 1.503(9) . ?
C502 C501 1.21(2) . ?
C502 C503 1.27(2) . ?
C502 C504 1.63(4) . ?
C505 C504 1.15(4) . ?
C505 C506 1.30(3) . ?
C505 C503 1.60(3) . ?
C501 C503 1.86(3) . ?
C504 C503 1.30(3) . ?
C504 C506 1.78(4) . ?

loop_
_geom_torsion_atom_site_label_1
_geom_torsion_atom_site_label_2
_geom_torsion_atom_site_label_3
_geom_torsion_atom_site_label_4
_geom_torsion
_geom_torsion_site_symmetry_1
_geom_torsion_site_symmetry_2
_geom_torsion_site_symmetry_3
_geom_torsion_site_symmetry_4
_geom_torsion_publ_flag
C2 W1 P1 C131 -160.5(3) . . . . ?
C4 W1 P1 C131 126(2) . . . . ?
C3 W1 P1 C131 110.1(3) . . . . ?
C1 W1 P1 C131 -73.3(3) . . . . ?
P2 W1 P1 C131 18.4(2) . . . . ?
C2 W1 P1 C101 79.4(3) . . . . ?
C4 W1 P1 C101 6(2) . . . . ?
C3 W1 P1 C101 -10.0(3) . . . . ?
C1 W1 P1 C101 166.6(2) . . . . ?
P2 W1 P1 C101 -101.81(19) . . . . ?
C2 W1 P1 C111 -36.0(3) . . . . ?
C4 W1 P1 C111 -110(2) . . . . ?
C3 W1 P1 C111 -125.4(3) . . . . ?
C1 W1 P1 C111 51.2(2) . . . . ?
P2 W1 P1 C111 142.85(19) . . . . ?
C2 W1 P2 C221 67(5) . . . . ?
C4 W1 P2 C221 106.3(3) . . . . ?
C3 W1 P2 C221 -167.8(3) . . . . ?
C1 W1 P2 C221 18.4(3) . . . . ?
P1 W1 P2 C221 -78.1(2) . . . . ?
C2 W1 P2 C211 -49(5) . . . . ?
C4 W1 P2 C211 -10.1(2) . . . . ?
C3 W1 P2 C211 75.8(3) . . . . ?
C1 W1 P2 C211 -98.1(2) . . . . ?
P1 W1 P2 C211 165.48(18) . . . . ?
C2 W1 P2 C201 -170(5) . . . . ?
C4 W1 P2 C201 -130.5(3) . . . . ?
C3 W1 P2 C201 -44.6(3) . . . . ?
C1 W1 P2 C201 141.6(3) . . . . ?
P1 W1 P2 C201 45.1(2) . . . . ?
C2 W1 C1 O1 -42(5) . . . . ?
C4 W1 C1 O1 46(5) . . . . ?
C3 W1 C1 O1 19(6) . . . . ?
P1 W1 C1 O1 -132(5) . . . . ?
P2 W1 C1 O1 136(5) . . . . ?
C4 W1 C2 O2 -20(16) . . . . ?
C3 W1 C2 O2 -106(16) . . . . ?
C1 W1 C2 O2 68(16) . . . . ?
P1 W1 C2 O2 165(16) . . . . ?
P2 W1 C2 O2 2E1(2) . . . . ?
C2 W1 C3 O3 49(5) . . . . ?
C4 W1 C3 O3 -39(5) . . . . ?
C1 W1 C3 O3 -12(7) . . . . ?
P1 W1 C3 O3 139(5) . . . . ?
P2 W1 C3 O3 -129(5) . . . . ?
C2 W1 C4 O4 -20(10) . . . . ?
C3 W1 C4 O4 69(10) . . . . ?
C1 W1 C4 O4 -108(10) . . . . ?
P1 W1 C4 O4 53(11) . . . . ?
P2 W1 C4 O4 161(10) . . . . ?
C131 P1 C101 C102 -26.4(7) . . . . ?
C111 P1 C101 C102 -131.7(6) . . . . ?
W1 P1 C101 C102 102.3(6) . . . . ?
C131 P1 C101 C106 161.8(5) . . . . ?
C111 P1 C101 C106 56.5(5) . . . . ?
W1 P1 C101 C106 -69.4(5) . . . . ?
C106 C101 C102 C103 -1.8(13) . . . . ?
P1 C101 C102 C103 -173.6(8) . . . . ?
C101 C102 C103 C104 -1.6(17) . . . . ?
C102 C103 C104 C105 3.9(17) . . . . ?
C103 C104 C105 C106 -2.8(15) . . . . ?
C104 C105 C106 C101 -0.6(12) . . . . ?
C102 C101 C106 C105 2.9(11) . . . . ?
P1 C101 C106 C105 175.2(6) . . . . ?
C131 P1 C111 C116 121.0(5) . . . . ?
C101 P1 C111 C116 -131.9(5) . . . . ?
W1 P1 C111 C116 -11.6(5) . . . . ?
C131 P1 C111 C112 -57.2(5) . . . . ?
C101 P1 C111 C112 49.9(5) . . . . ?
W1 P1 C111 C112 170.2(4) . . . . ?
C116 C111 C112 C113 0.3(10) . . . . ?
P1 C111 C112 C113 178.6(5) . . . . ?
C111 C112 C113 C114 -0.6(11) . . . . ?
C112 C113 C114 C115 0.0(12) . . . . ?
C113 C114 C115 C116 1.0(12) . . . . ?
C112 C111 C116 C115 0.6(9) . . . . ?
P1 C111 C116 C115 -177.6(5) . . . . ?
C114 C115 C116 C111 -1.3(11) . . . . ?
C101 P1 C131 C132 -163.9(4) . . . . ?
C111 P1 C131 C132 -59.3(5) . . . . ?
W1 P1 C131 C132 72.9(5) . . . . ?
P1 C131 C132 S101 6.2(7) . . . . ?
P1 C131 C132 S102 -171.9(3) . . . . ?
C133 S101 C132 C131 -170.3(5) . . . . ?
C133 S101 C132 S102 8.0(4) . . . . ?
C156 S102 C132 C131 171.5(5) . . . . ?
C156 S102 C132 S101 -6.9(3) . . . . ?
C132 S101 C133 C156 -6.6(6) . . . . ?
C132 S101 C133 C134 175.2(6) . . . . ?
C134 C133 C156 C146 -1.9(12) . . . . ?
S101 C133 C156 C146 -179.7(5) . . . . ?
C134 C133 C156 S102 -179.5(7) . . . . ?
S101 C133 C156 S102 2.7(7) . . . . ?
C132 S102 C156 C133 2.7(6) . . . . ?
C132 S102 C156 C146 -175.2(5) . . . . ?
C221 P2 C201 C202 7.0(5) . . . . ?
C211 P2 C201 C202 115.2(5) . . . . ?
W1 P2 C201 C202 -120.6(4) . . . . ?
C221 P2 C201 C206 -177.0(5) . . . . ?
C211 P2 C201 C206 -68.8(5) . . . . ?
W1 P2 C201 C206 55.5(5) . . . . ?
C206 C201 C202 C203 -0.3(9) . . . . ?
P2 C201 C202 C203 175.8(5) . . . . ?
C201 C202 C203 C204 1.0(10) . . . . ?
C202 C203 C204 C205 -0.4(13) . . . . ?
C203 C204 C205 C206 -0.9(14) . . . . ?
C204 C205 C206 C201 1.5(12) . . . . ?
C202 C201 C206 C205 -0.9(9) . . . . ?
P2 C201 C206 C205 -177.0(5) . . . . ?
C221 P2 C211 C212 -53.6(5) . . . . ?
C201 P2 C211 C212 -163.3(5) . . . . ?
W1 P2 C211 C212 69.2(5) . . . . ?
C221 P2 C211 C216 130.0(5) . . . . ?
C201 P2 C211 C216 20.3(6) . . . . ?
W1 P2 C211 C216 -107.2(5) . . . . ?
C216 C211 C212 C213 0.3(9) . . . . ?
P2 C211 C212 C213 -176.3(5) . . . . ?
C211 C212 C213 C214 0.0(10) . . . . ?
C212 C213 C214 C215 -0.4(10) . . . . ?
C213 C214 C215 C216 0.6(11) . . . . ?
C214 C215 C216 C211 -0.4(10) . . . . ?
C212 C211 C216 C215 -0.1(9) . . . . ?
P2 C211 C216 C215 176.2(5) . . . . ?
C211 P2 C221 C222 -44.0(6) . . . . ?
C201 P2 C221 C222 65.1(6) . . . . ?
W1 P2 C221 C222 -165.5(5) . . . . ?
P2 C221 C222 S202 0.2(8) . . . . ?
P2 C221 C222 S201 179.9(3) . . . . ?
C225 S202 C222 C221 -175.5(5) . . . . ?
C225 S202 C222 S201 4.7(4) . . . . ?
C223 S201 C222 C221 175.8(5) . . . . ?
C223 S201 C222 S202 -4.5(4) . . . . ?
C222 S201 C223 C225 2.5(7) . . . . ?
C222 S201 C223 C224 -177.4(7) . . . . ?
C224 C223 C225 C226 1.8(14) . . . . ?
S201 C223 C225 C226 -178.0(6) . . . . ?
C224 C223 C225 S202 -179.6(8) . . . . ?
S201 C223 C225 S202 0.6(8) . . . . ?
C222 S202 C225 C223 -3.3(6) . . . . ?
C222 S202 C225 C226 175.4(6) . . . . ?
C504 C502 C501 C503 -40.7(16) . . . . ?
C506 C505 C504 C503 -153.4(13) . . . . ?
C506 C505 C504 C502 -142.6(17) . . . . ?
C503 C505 C504 C502 10.8(15) . . . . ?
C503 C505 C504 C506 153.4(13) . . . . ?
C501 C502 C504 C505 42(3) . . . . ?
C503 C502 C504 C505 -14.1(19) . . . . ?
C501 C502 C504 C503 56(2) . . . . ?
C501 C502 C504 C506 -29(6) . . . . ?
C503 C502 C504 C506 -85(4) . . . . ?
C503 C505 C506 C504 -32.7(17) . . . . ?
C503 C504 C506 C505 32(2) . . . . ?
C502 C504 C506 C505 96(4) . . . . ?
C501 C502 C503 C504 -143.3(15) . . . . ?
C501 C502 C503 C505 -134.0(19) . . . . ?
C504 C502 C503 C505 9.3(13) . . . . ?
C504 C502 C503 C501 143.3(15) . . . . ?
C505 C504 C503 C502 169.1(14) . . . . ?
C506 C504 C503 C502 146.4(17) . . . . ?
C502 C504 C503 C505 -169.1(14) . . . . ?
C506 C504 C503 C505 -22.8(18) . . . . ?
C505 C504 C503 C501 144.6(15) . . . . ?
C502 C504 C503 C501 -24.5(11) . . . . ?
C506 C504 C503 C501 122(2) . . . . ?
C504 C505 C503 C502 -12.9(17) . . . . ?
C506 C505 C503 C502 29(3) . . . . ?
C506 C505 C503 C504 42(2) . . . . ?
C504 C505 C503 C501 -63(3) . . . . ?
C506 C505 C503 C501 -21(4) . . . . ?
C502 C501 C503 C504 39.0(19) . . . . ?
C502 C501 C503 C505 82(3) . . . . ?
